data_4349068
loop_
_publ_author_name
'Huang, Jing-Jing'
'Zhang, Xiao'
'Huo, Qi-Sheng'
'Yu, Jie-Hui'
'Xu, Ji-Qing'

_publ_section_title
;
 3,5-Bis((4&#x2032;-carboxylbenzyl)oxy)benzoilate-based coordination
 polymers: their synthesis, structural characterization, and sensing
 properties
;
_journal_issue 3
_journal_name_full 'Inorganic Chemistry Frontiers'
_journal_page_first 406
_journal_paper_doi 10.1039/C5QI00241A
_journal_volume 3
_journal_year 2016
_chemical_formula_sum 'C70 H50 N4 O16 Zn3'
_chemical_formula_weight 1399.25
_space_group_IT_number 15
_space_group_name_Hall '-C 2yc'
_space_group_name_H-M_alt 'C 1 2/c 1'
_symmetry_cell_setting monoclinic
_symmetry_space_group_name_H-M 'C 1 2/c 1'
_atom_sites_solution_hydrogens geom
_atom_sites_solution_primary direct
_atom_sites_solution_secondary difmap
_audit_creation_method SHELXL-97
_audit_update_record
;
2015-04-15 deposited with the CCDC.
2015-12-28 downloaded from the CCDC.
;
_cell_angle_alpha 90.00
_cell_angle_beta 105.364(6)
_cell_angle_gamma 90.00
_cell_formula_units_Z 4
_cell_length_a 45.925(2)
_cell_length_b 6.5022(3)
_cell_length_c 21.3486(15)
_cell_measurement_temperature 293(2)
_cell_volume 6147.2(6)
_computing_cell_refinement 'Bruker SMAR'
_computing_data_collection 'Bruker SMAR'
_computing_data_reduction 'Bruker SMAR'
_computing_publication_material 'Bruker SHELXTL'
_computing_structure_refinement 'SHELXL-97 (Sheldrick, 1997)'
_computing_structure_solution 'SHELXS-97 (Sheldrick, 1990)'
_diffrn_ambient_temperature 293(2)
_diffrn_detector_area_resol_mean 9.00cm
_diffrn_measured_fraction_theta_full 0.998
_diffrn_measured_fraction_theta_max 0.998
_diffrn_measurement_device_type 'CCD area detector'
_diffrn_measurement_method 'phi and omega scans'
_diffrn_radiation_monochromator graphite
_diffrn_radiation_source 'fine-focus sealed tube'
_diffrn_radiation_type MoK\a
_diffrn_radiation_wavelength 0.71073
_diffrn_reflns_av_R_equivalents 0.0416
_diffrn_reflns_av_sigmaI/netI 0.0444
_diffrn_reflns_limit_h_max 54
_diffrn_reflns_limit_h_min -54
_diffrn_reflns_limit_k_max 7
_diffrn_reflns_limit_k_min -7
_diffrn_reflns_limit_l_max 25
_diffrn_reflns_limit_l_min -12
_diffrn_reflns_number 16552
_diffrn_reflns_theta_full 24.98
_diffrn_reflns_theta_max 24.98
_diffrn_reflns_theta_min 1.84
_diffrn_standards_decay_% none
_diffrn_standards_interval_count none
_diffrn_standards_interval_time none
_diffrn_standards_number none
_exptl_absorpt_coefficient_mu 1.237
_exptl_absorpt_correction_T_max 0.873
_exptl_absorpt_correction_T_min 0.851
_exptl_absorpt_correction_type empirical
_exptl_absorpt_process_details SADABS
_exptl_crystal_colour colorless
_exptl_crystal_density_diffrn 1.512
_exptl_crystal_density_method 'not measured'
_exptl_crystal_description block
_exptl_crystal_F_000 2864
_exptl_crystal_size_max 0.13
_exptl_crystal_size_mid 0.12
_exptl_crystal_size_min 0.11
_refine_diff_density_max 2.812
_refine_diff_density_min -0.672
_refine_diff_density_rms 0.102
_refine_ls_extinction_method none
_refine_ls_goodness_of_fit_ref 1.052
_refine_ls_hydrogen_treatment constr
_refine_ls_matrix_type full
_refine_ls_number_parameters 420
_refine_ls_number_reflns 5397
_refine_ls_number_restraints 0
_refine_ls_restrained_S_all 1.052
_refine_ls_R_factor_all 0.0693
_refine_ls_R_factor_gt 0.0493
_refine_ls_shift/su_max 0.001
_refine_ls_shift/su_mean 0.000
_refine_ls_structure_factor_coef Fsqd
_refine_ls_weighting_details 'calc w=1/[\s^2^(Fo^2^)+(0.1063P)^2^+7.8088P] where P=(Fo^2^+2Fc^2^)/3'
_refine_ls_weighting_scheme calc
_refine_ls_wR_factor_gt 0.1544
_refine_ls_wR_factor_ref 0.1689
_reflns_number_gt 4022
_reflns_number_total 5397
_reflns_threshold_expression >2sigma(I)
_cod_data_source_file c5qi00241a2.cif
_cod_data_source_block 2
_cod_original_sg_symbol_H-M c2/c
_cod_database_code 4349068

loop_
_symmetry_equiv_pos_as_xyz
'x, y, z'
'-x, y, -z+1/2'
'x+1/2, y+1/2, z'
'-x+1/2, y+1/2, -z+1/2'
'-x, -y, -z'
'x, -y, z-1/2'
'-x+1/2, -y+1/2, -z'
'x+1/2, -y+1/2, z-1/2'

loop_
_atom_site_label
_atom_site_type_symbol
_atom_site_fract_x
_atom_site_fract_y
_atom_site_fract_z
_atom_site_U_iso_or_equiv
_atom_site_adp_type
_atom_site_occupancy
_atom_site_symmetry_multiplicity
_atom_site_calc_flag
_atom_site_refinement_flags
Zn1 Zn 0.209457(11) 1.17157(8) 0.98174(2) 0.02749(19) Uani 1 1 d .
Zn2 Zn 0.0000 -0.25173(12) 0.7500 0.0363(2) Uani 1 2 d S
O1 O 0.15810(16) 2.8313(11) 0.5186(4) 0.169(4) Uani 1 1 d .
O2 O 0.19767(8) 2.6396(5) 0.54224(17) 0.0446(9) Uani 1 1 d .
O3 O 0.26165(7) 1.5238(5) 0.96509(16) 0.0432(8) Uani 1 1 d .
O4 O 0.22056(8) 1.3415(5) 0.91654(15) 0.0391(8) Uani 1 1 d .
O5 O -0.00154(9) 2.1556(7) 0.3776(2) 0.0628(11) Uani 1 1 d .
O6 O 0.00640(9) 2.4329(6) 0.32493(18) 0.0557(10) Uani 1 1 d .
O7 O 0.09298(7) 2.5879(6) 0.66245(16) 0.0479(9) Uani 1 1 d .
O8 O 0.17533(8) 2.1437(5) 0.71188(17) 0.0444(9) Uani 1 1 d .
N1 N 0.18204(8) 0.9659(6) 0.92332(17) 0.0313(8) Uani 1 1 d .
N2 N 0.03675(8) -0.0580(6) 0.7741(2) 0.0391(9) Uani 1 1 d .
C1 C 0.15866(10) 2.5697(7) 0.5945(2) 0.0328(10) Uani 1 1 d .
C2 C 0.13134(11) 2.6329(8) 0.6029(2) 0.0364(11) Uani 1 1 d .
H2A H 0.1211 2.7434 0.5793 0.044 Uiso 1 1 calc R
C3 C 0.11928(10) 2.5300(8) 0.6469(2) 0.0371(11) Uani 1 1 d .
C4 C 0.13442(10) 2.3643(8) 0.6817(2) 0.0376(11) Uani 1 1 d .
H4A H 0.1261 2.2950 0.7110 0.045 Uiso 1 1 calc R
C5 C 0.16188(10) 2.3024(7) 0.6728(2) 0.0343(11) Uani 1 1 d .
C6 C 0.17398(10) 2.4032(7) 0.6283(2) 0.0329(10) Uani 1 1 d .
H6A H 0.1921 2.3596 0.6212 0.039 Uiso 1 1 calc R
C7 C 0.20162(12) 1.7368(7) 0.7582(2) 0.0389(11) Uani 1 1 d .
H7A H 0.1873 1.7027 0.7199 0.047 Uiso 1 1 calc R
C8 C 0.20880(10) 1.5965(7) 0.8080(2) 0.0347(10) Uani 1 1 d .
H8A H 0.1991 1.4695 0.8035 0.042 Uiso 1 1 calc R
C9 C 0.23058(9) 1.6442(6) 0.8655(2) 0.0262(9) Uani 1 1 d .
C10 C 0.24469(10) 1.8351(7) 0.8711(2) 0.0296(10) Uani 1 1 d .
H10A H 0.2593 1.8684 0.9091 0.036 Uiso 1 1 calc R
C11 C 0.23716(10) 1.9759(7) 0.8209(2) 0.0342(10) Uani 1 1 d .
H11A H 0.2468 2.1031 0.8251 0.041 Uiso 1 1 calc R
C12 C 0.21534(10) 1.9283(7) 0.7640(2) 0.0315(10) Uani 1 1 d .
C13 C 0.03504(12) 2.6343(9) 0.4398(3) 0.0486(13) Uani 1 1 d .
H13A H 0.0311 2.7081 0.4011 0.058 Uiso 1 1 calc R
C14 C 0.02485(10) 2.4356(8) 0.4396(2) 0.0404(12) Uani 1 1 d .
C15 C 0.03044(12) 2.3265(9) 0.4983(3) 0.0489(13) Uani 1 1 d .
H15A H 0.0235 2.1923 0.4987 0.059 Uiso 1 1 calc R
C16 C 0.04617(11) 2.4179(9) 0.5548(2) 0.0468(13) Uani 1 1 d .
H16A H 0.0499 2.3443 0.5935 0.056 Uiso 1 1 calc R
C17 C 0.05666(10) 2.6184(8) 0.5557(2) 0.0390(11) Uani 1 1 d .
C18 C 0.05129(12) 2.7263(9) 0.4976(2) 0.0469(13) Uani 1 1 d .
H18A H 0.0585 2.8598 0.4972 0.056 Uiso 1 1 calc R
C19 C 0.17222(13) 2.6929(8) 0.5492(3) 0.0444(13) Uani 1 1 d .
C20 C 0.23802(10) 1.4923(7) 0.9197(2) 0.0304(10) Uani 1 1 d .
C21 C 0.00828(11) 2.3321(9) 0.3771(3) 0.0465(13) Uani 1 1 d .
C22 C 0.20525(11) 2.0832(8) 0.7103(2) 0.0388(11) Uani 1 1 d .
H22A H 0.2187 2.2009 0.7176 0.047 Uiso 1 1 calc R
H22B H 0.2050 2.0225 0.6687 0.047 Uiso 1 1 calc R
C23 C 0.07232(11) 2.7209(9) 0.6182(2) 0.0447(13) Uani 1 1 d .
H23A H 0.0833 2.8394 0.6089 0.054 Uiso 1 1 calc R
H23B H 0.0573 2.7700 0.6391 0.054 Uiso 1 1 calc R
C24 C 0.17600(12) 0.7939(8) 0.9519(2) 0.0455(13) Uani 1 1 d .
H24A H 0.1870 0.7661 0.9943 0.055 Uiso 1 1 calc R
C25 C 0.15431(12) 0.6578(8) 0.9213(3) 0.0489(14) Uani 1 1 d .
H25A H 0.1507 0.5409 0.9432 0.059 Uiso 1 1 calc R
C26 C 0.13747(10) 0.6915(7) 0.8578(2) 0.0345(11) Uani 1 1 d .
C27 C 0.14441(11) 0.8644(8) 0.8279(2) 0.0393(12) Uani 1 1 d .
H27A H 0.1343 0.8922 0.7849 0.047 Uiso 1 1 calc R
C28 C 0.16662(10) 0.9981(7) 0.8622(2) 0.0349(11) Uani 1 1 d .
H28A H 0.1709 1.1154 0.8412 0.042 Uiso 1 1 calc R
C29 C 0.05989(12) 0.2653(8) 0.7635(3) 0.0475(13) Uani 1 1 d .
H29A H 0.0600 0.3842 0.7393 0.057 Uiso 1 1 calc R
C30 C 0.03800(12) 0.1164(9) 0.7414(3) 0.0465(13) Uani 1 1 d .
H30A H 0.0236 0.1384 0.7023 0.056 Uiso 1 1 calc R
C31 C 0.05800(10) -0.0871(8) 0.8304(2) 0.0409(12) Uani 1 1 d .
H31A H 0.0575 -0.2080 0.8534 0.049 Uiso 1 1 calc R
C32 C 0.08021(11) 0.0516(8) 0.8555(3) 0.0433(12) Uani 1 1 d .
H32A H 0.0944 0.0247 0.8946 0.052 Uiso 1 1 calc R
C33 C 0.08166(10) 0.2362(8) 0.8218(2) 0.0397(11) Uani 1 1 d .
C34 C 0.10577(11) 0.3831(8) 0.8513(2) 0.0441(12) Uani 1 1 d .
H34A H 0.1170 0.3545 0.8935 0.053 Uiso 1 1 calc R
C35 C 0.11318(10) 0.5505(8) 0.8245(2) 0.0381(11) Uani 1 1 d .
H35A H 0.1025 0.5815 0.7821 0.046 Uiso 1 1 calc R

loop_
_atom_site_aniso_label
_atom_site_aniso_U_11
_atom_site_aniso_U_22
_atom_site_aniso_U_33
_atom_site_aniso_U_23
_atom_site_aniso_U_13
_atom_site_aniso_U_12
Zn1 0.0304(3) 0.0269(3) 0.0245(3) 0.0005(2) 0.0061(2) -0.0022(2)
Zn2 0.0300(4) 0.0359(5) 0.0386(5) 0.000 0.0011(3) 0.000
O1 0.167(6) 0.166(6) 0.241(8) 0.172(6) 0.168(6) 0.121(5)
O2 0.042(2) 0.048(2) 0.046(2) 0.0159(17) 0.0165(16) 0.0034(16)
O3 0.045(2) 0.0358(19) 0.0382(19) 0.0057(15) -0.0067(16) 0.0020(15)
O4 0.050(2) 0.0340(18) 0.0317(17) 0.0067(14) 0.0086(15) -0.0101(16)
O5 0.056(2) 0.069(3) 0.062(3) -0.017(2) 0.013(2) -0.012(2)
O6 0.063(2) 0.056(2) 0.039(2) -0.0071(19) -0.0006(18) 0.012(2)
O7 0.0319(18) 0.078(3) 0.0341(18) 0.0073(18) 0.0092(15) 0.0137(18)
O8 0.0423(19) 0.049(2) 0.046(2) 0.0259(17) 0.0189(16) 0.0106(16)
N1 0.033(2) 0.032(2) 0.029(2) -0.0015(16) 0.0082(16) -0.0023(16)
N2 0.031(2) 0.042(2) 0.041(2) 0.0014(19) 0.0030(18) -0.0028(18)
C1 0.040(3) 0.036(3) 0.022(2) 0.0046(19) 0.0083(19) 0.001(2)
C2 0.037(3) 0.046(3) 0.025(2) 0.007(2) 0.004(2) 0.009(2)
C3 0.030(2) 0.052(3) 0.026(2) -0.002(2) 0.0030(19) 0.005(2)
C4 0.033(2) 0.049(3) 0.031(2) 0.008(2) 0.008(2) -0.003(2)
C5 0.035(2) 0.035(3) 0.033(2) 0.007(2) 0.008(2) 0.004(2)
C6 0.031(2) 0.039(3) 0.030(2) 0.002(2) 0.0107(19) 0.000(2)
C7 0.047(3) 0.038(3) 0.027(2) 0.005(2) 0.001(2) -0.002(2)
C8 0.041(3) 0.030(2) 0.031(2) 0.002(2) 0.005(2) -0.004(2)
C9 0.027(2) 0.026(2) 0.026(2) 0.0006(17) 0.0077(17) 0.0022(18)
C10 0.028(2) 0.033(2) 0.027(2) 0.0004(19) 0.0058(18) 0.0000(19)
C11 0.034(2) 0.025(2) 0.047(3) 0.003(2) 0.017(2) -0.0002(19)
C12 0.033(2) 0.033(3) 0.032(2) 0.008(2) 0.014(2) 0.005(2)
C13 0.046(3) 0.059(4) 0.037(3) 0.005(2) 0.005(2) -0.005(3)
C14 0.030(2) 0.052(3) 0.039(3) -0.005(2) 0.008(2) 0.004(2)
C15 0.048(3) 0.044(3) 0.053(3) 0.002(3) 0.009(3) 0.003(2)
C16 0.045(3) 0.056(3) 0.037(3) 0.007(2) 0.005(2) 0.009(3)
C17 0.029(2) 0.049(3) 0.037(3) 0.001(2) 0.006(2) 0.011(2)
C18 0.043(3) 0.053(3) 0.042(3) -0.005(2) 0.006(2) -0.002(2)
C19 0.057(3) 0.039(3) 0.042(3) 0.014(2) 0.022(3) 0.012(3)
C20 0.037(2) 0.029(2) 0.027(2) 0.0013(18) 0.012(2) 0.008(2)
C21 0.032(3) 0.057(4) 0.047(3) -0.013(3) 0.004(2) 0.006(3)
C22 0.041(3) 0.041(3) 0.039(3) 0.012(2) 0.018(2) 0.007(2)
C23 0.036(3) 0.057(3) 0.038(3) -0.005(2) 0.004(2) 0.012(2)
C24 0.051(3) 0.044(3) 0.033(3) 0.006(2) -0.003(2) -0.010(2)
C25 0.055(3) 0.038(3) 0.044(3) 0.008(2) -0.004(3) -0.016(2)
C26 0.028(2) 0.041(3) 0.033(2) -0.005(2) 0.0057(19) -0.003(2)
C27 0.037(3) 0.050(3) 0.027(2) 0.001(2) 0.002(2) -0.007(2)
C28 0.035(2) 0.040(3) 0.031(2) 0.006(2) 0.010(2) -0.004(2)
C29 0.050(3) 0.045(3) 0.042(3) 0.003(2) 0.003(2) -0.013(3)
C30 0.038(3) 0.054(3) 0.040(3) 0.002(2) -0.002(2) -0.009(2)
C31 0.033(2) 0.040(3) 0.045(3) 0.004(2) 0.003(2) -0.002(2)
C32 0.028(2) 0.053(3) 0.045(3) 0.007(2) 0.002(2) -0.004(2)
C33 0.030(2) 0.046(3) 0.041(3) -0.003(2) 0.006(2) -0.004(2)
C34 0.040(3) 0.049(3) 0.038(3) -0.002(2) 0.001(2) -0.010(2)
C35 0.033(2) 0.046(3) 0.033(2) -0.004(2) 0.004(2) -0.005(2)

loop_
_atom_type_symbol
_atom_type_description
_atom_type_scat_dispersion_real
_atom_type_scat_dispersion_imag
_atom_type_scat_source
C C 0.0033 0.0016 'International Tables Vol C Tables 4.2.6.8 and 6.1.1.4'
H H 0.0000 0.0000 'International Tables Vol C Tables 4.2.6.8 and 6.1.1.4'
N N 0.0061 0.0033 'International Tables Vol C Tables 4.2.6.8 and 6.1.1.4'
O O 0.0106 0.0060 'International Tables Vol C Tables 4.2.6.8 and 6.1.1.4'
Zn Zn 0.2839 1.4301 'International Tables Vol C Tables 4.2.6.8 and 6.1.1.4'

loop_
_geom_angle_atom_site_label_1
_geom_angle_atom_site_label_2
_geom_angle_atom_site_label_3
_geom_angle
_geom_angle_site_symmetry_1
_geom_angle_site_symmetry_3
O4 Zn1 O2 106.62(15) . 6_596
O4 Zn1 O3 120.98(15) . 7_577
O2 Zn1 O3 106.64(15) 6_596 7_577
O4 Zn1 N1 99.92(14) . .
O2 Zn1 N1 125.78(15) 6_596 .
O3 Zn1 N1 98.24(15) 7_577 .
O6 Zn2 O6 105.5(2) 6_576 5_576
O6 Zn2 N2 120.75(17) 6_576 2_556
O6 Zn2 N2 103.28(15) 5_576 2_556
O6 Zn2 N2 103.28(16) 6_576 .
O6 Zn2 N2 120.75(17) 5_576 .
N2 Zn2 N2 104.6(2) 2_556 .
C19 O2 Zn1 109.4(3) . 6_595
C20 O3 Zn1 130.4(3) . 7_577
C20 O4 Zn1 133.5(3) . .
C21 O6 Zn2 111.5(3) . 5_576
C3 O7 C23 118.1(4) . .
C5 O8 C22 118.2(4) . .
C28 N1 C24 117.4(4) . .
C28 N1 Zn1 125.8(3) . .
C24 N1 Zn1 116.2(3) . .
C30 N2 C31 117.6(4) . .
C30 N2 Zn2 122.2(3) . .
C31 N2 Zn2 119.3(3) . .
C2 C1 C6 121.4(4) . .
C2 C1 C19 118.0(4) . .
C6 C1 C19 120.6(4) . .
C1 C2 C3 119.1(4) . .
C2 C3 C4 120.4(4) . .
C2 C3 O7 124.2(4) . .
C4 C3 O7 115.3(4) . .
C5 C4 C3 119.9(4) . .
O8 C5 C4 114.6(4) . .
O8 C5 C6 125.2(4) . .
C4 C5 C6 120.1(4) . .
C1 C6 C5 119.1(4) . .
C8 C7 C12 121.2(4) . .
C7 C8 C9 120.1(4) . .
C10 C9 C8 118.9(4) . .
C10 C9 C20 121.2(4) . .
C8 C9 C20 119.8(4) . .
C11 C10 C9 120.6(4) . .
C10 C11 C12 120.3(4) . .
C7 C12 C11 118.9(4) . .
C7 C12 C22 119.6(4) . .
C11 C12 C22 121.5(4) . .
C14 C13 C18 120.5(5) . .
C13 C14 C15 119.4(5) . .
C13 C14 C21 120.9(5) . .
C15 C14 C21 119.6(5) . .
C16 C15 C14 119.8(5) . .
C15 C16 C17 121.3(5) . .
C16 C17 C18 118.9(5) . .
C16 C17 C23 120.9(5) . .
C18 C17 C23 120.1(5) . .
C17 C18 C13 120.0(5) . .
O1 C19 O2 121.7(5) . .
O1 C19 C1 119.5(5) . .
O2 C19 C1 118.7(4) . .
O4 C20 O3 124.9(4) . .
O4 C20 C9 117.6(4) . .
O3 C20 C9 117.5(4) . .
O5 C21 O6 123.1(5) . .
O5 C21 C14 120.4(5) . .
O6 C21 C14 116.4(5) . .
O8 C22 C12 105.6(4) . .
O7 C23 C17 113.3(4) . .
N1 C24 C25 122.5(5) . .
C24 C25 C26 120.8(5) . .
C27 C26 C25 116.5(4) . .
C27 C26 C35 121.7(4) . .
C25 C26 C35 121.9(5) . .
C26 C27 C28 119.8(4) . .
N1 C28 C27 123.0(4) . .
C30 C29 C33 119.7(5) . .
N2 C30 C29 122.8(5) . .
N2 C31 C32 123.3(5) . .
C31 C32 C33 119.7(4) . .
C29 C33 C32 117.0(5) . .
C29 C33 C34 125.2(5) . .
C32 C33 C34 117.8(4) . .
C35 C34 C33 127.1(5) . .
C34 C35 C26 123.7(5) . .

loop_
_geom_bond_atom_site_label_1
_geom_bond_atom_site_label_2
_geom_bond_distance
_geom_bond_site_symmetry_2
Zn1 O4 1.948(3) .
Zn1 O2 1.959(3) 6_596
Zn1 O3 1.966(3) 7_577
Zn1 N1 2.024(4) .
Zn2 O6 1.945(4) 6_576
Zn2 O6 1.945(4) 5_576
Zn2 N2 2.059(4) 2_556
Zn2 N2 2.059(4) .
O1 C19 1.197(7) .
O2 C19 1.265(6) .
O2 Zn1 1.959(3) 6_595
O3 C20 1.266(5) .
O3 Zn1 1.966(3) 7_577
O4 C20 1.257(6) .
O5 C21 1.234(7) .
O6 C21 1.275(7) .
O6 Zn2 1.945(4) 5_576
O7 C3 1.387(6) .
O7 C23 1.437(6) .
O8 C5 1.367(5) .
O8 C22 1.438(6) .
N1 C28 1.326(6) .
N1 C24 1.338(6) .
N2 C30 1.341(7) .
N2 C31 1.346(6) .
C1 C2 1.376(7) .
C1 C6 1.385(6) .
C1 C19 1.511(7) .
C2 C3 1.383(7) .
C3 C4 1.387(7) .
C4 C5 1.384(7) .
C5 C6 1.386(6) .
C7 C8 1.373(6) .
C7 C12 1.386(7) .
C8 C9 1.397(6) .
C9 C10 1.390(6) .
C9 C20 1.490(6) .
C10 C11 1.383(6) .
C11 C12 1.389(6) .
C12 C22 1.503(6) .
C13 C14 1.374(8) .
C13 C18 1.396(7) .
C14 C15 1.403(7) .
C14 C21 1.508(7) .
C15 C16 1.368(7) .
C16 C17 1.388(8) .
C17 C18 1.389(7) .
C17 C23 1.496(7) .
C24 C25 1.363(7) .
C25 C26 1.389(7) .
C26 C27 1.371(7) .
C26 C35 1.473(6) .
C27 C28 1.391(6) .
C29 C30 1.385(7) .
C29 C33 1.388(7) .
C31 C32 1.360(7) .
C32 C33 1.410(7) .
C33 C34 1.471(7) .
C34 C35 1.316(7) .
